data_7115004
loop_
_publ_author_name
'Schmaltz, Bruno'
'Jouaiti, Abdelaziz'
'Hosseini, Mir Wais'
'De Cian, Andr\'e'

_publ_section_title
;
 Double stranded interwound infinite linear silver coordination network
;
_journal_issue 14
_journal_name_full 'Chemical Communications'
_journal_page_first 1242
_journal_paper_doi 10.1039/b103824a
_journal_year 2001
_chemical_formula_moiety 'C24 H32 Ag Cl N2 O13'
_chemical_formula_sum 'C24 H32 Ag Cl N2 O13'
_chemical_formula_weight 699.85
_chemical_name_systematic ' ?'
_space_group_IT_number 15
_symmetry_cell_setting monoclinic
_symmetry_space_group_name_Hall '-C 2yc'
_symmetry_space_group_name_H-M 'C 1 2/c 1'
_cell_angle_alpha 90
_cell_angle_beta 114.855(5)
_cell_angle_gamma 90
_cell_formula_units_Z 8
_cell_length_a 34.290(4)
_cell_length_b 10.902(2)
_cell_length_c 19.323(4)
_cell_measurement_reflns_used 9414
_cell_measurement_temperature 173
_cell_measurement_theta_max 27.4
_cell_measurement_theta_min 1.4
_cell_volume 6554(2)
_computing_publication_material CIFGEN_IN_OpenMoleN_(_1997)
_computing_structure_refinement LSFM_OpenMoleN_(_1997)
_computing_structure_solution Direct_methods_(SIR,_Burla_et_al.,_1989)
_diffrn_ambient_temperature 173
_diffrn_measurement_details
;
   9414 reflections were collected using program Collect
 ("Collect" Data collection software, Nonius B.V., 1998)
 The conditions were as follow : crystal to detector distance =  36. mm.
 Scan angle =  1.8 deg 1 scans of   60 sec per frame.
 Data collection was divided into  1 set(s)
 with the following starting angles and number of frames :

 Set 1 Theta =    6.30 Omega =    0.00 Kappa =    0.00  115 frames
 Friedel pairs were averaged. Internal R = 0.04
;
_diffrn_measurement_device_type KappaCCD
_diffrn_measurement_method '\p scans'
_diffrn_radiation_monochromator graphite
_diffrn_radiation_type Mo-K\a
_diffrn_radiation_wavelength 0.71073
_diffrn_reflns_av_R_equivalents 0.040
_diffrn_reflns_av_sigmaI/netI 0.333
_diffrn_reflns_limit_h_max 42
_diffrn_reflns_limit_h_min 0
_diffrn_reflns_limit_k_max 14
_diffrn_reflns_limit_k_min 0
_diffrn_reflns_limit_l_max 18
_diffrn_reflns_limit_l_min -22
_diffrn_reflns_number 9414
_diffrn_reflns_theta_max 27.43
_diffrn_reflns_theta_min 2.5
_diffrn_source xray_tube
_diffrn_standards_decay_% 0
_exptl_absorpt_coefficient_mu 0.756
_exptl_absorpt_correction_T_max 1.0000
_exptl_absorpt_correction_T_min 0.4632
_exptl_absorpt_correction_type refdelf_(Walker_&_Stuart,_1983)
_exptl_crystal_colour colorless
_exptl_crystal_density_diffrn 1.42
_exptl_crystal_density_method none
_exptl_crystal_description prism
_exptl_crystal_F_000 2864
_exptl_crystal_size_max 0.14
_exptl_crystal_size_mid 0.12
_exptl_crystal_size_min 0.10
_refine_diff_density_max 0.736
_refine_diff_density_min -0.356
_refine_ls_extinction_method none
_refine_ls_goodness_of_fit_all 7.706
_refine_ls_goodness_of_fit_ref 1.020
_refine_ls_hydrogen_treatment noref
_refine_ls_matrix_type full
_refine_ls_number_constraints 0
_refine_ls_number_parameters 369
_refine_ls_number_reflns 2352
_refine_ls_number_restraints 0
_refine_ls_R_factor_all 0.195
_refine_ls_R_factor_gt 0.077
_refine_ls_shift/esd_mean 0.003
_refine_ls_shift/su_max 0.026
_refine_ls_structure_factor_coef F
_refine_ls_weighting_scheme sigma
_refine_ls_wR_factor_all 0.547
_refine_ls_wR_factor_ref 0.115
_reflns_number_gt 2352
_reflns_number_total 6012
_reflns_threshold_expression >3.0\s(I)
_cod_data_source_file b103824a.txt
_cod_data_source_block st891
_cod_original_cell_volume 6554(1)
_cod_database_code 7115004

loop_
_symmetry_equiv_pos_as_xyz
x,y,z
-x,+y,1/2-z
-x,-y,-z
+x,-y,1/2+z
1/2+x,1/2+y,+z
1/2-x,1/2+y,1/2-z
1/2-x,1/2-y,-z
1/2+x,1/2-y,1/2+z

loop_
_atom_site_aniso_label
_atom_site_aniso_U_11
_atom_site_aniso_U_22
_atom_site_aniso_U_33
_atom_site_aniso_U_12
_atom_site_aniso_U_13
_atom_site_aniso_U_23
_atom_site_aniso_type_symbol
AG 0.0542(6) 0.0527(7) 0.0613(7) 0.0021(9) 0.0285(5) -0.0056(9) Ag
N1 0.043(7) 0.043(9) 0.052(7) 0.009(6) 0.027(5) 0.003(7) N
C1 0.05(1) 0.07(1) 0.038(9) -0.01(1) 0.009(7) -0.01(1) C
C2 0.035(9) 0.07(1) 0.035(9) -0.002(9) 0.005(7) -0.001(9) C
C3 0.027(8) 0.05(1) 0.040(8) 0.005(8) 0.014(6) 0.012(8) C
C4 0.042(9) 0.05(1) 0.026(8) 0.004(9) 0.008(6) 0.002(8) C
C5 0.031(9) 0.07(1) 0.040(9) 0.004(9) 0.013(6) 0.006(9) C
C6 0.05(1) 0.04(1) 0.05(1) 0.005(9) 0.009(7) 0.019(9) C
O1 0.039(7) 0.11(1) 0.057(8) 0.006(8) 0.007(6) -0.016(8) O
O2 0.044(6) 0.069(9) 0.037(6) 0.008(6) 0.017(4) -0.000(6) O
C7 0.07(1) 0.06(1) 0.08(1) 0.01(1) 0.044(7) 0.00(1) C
C8 0.07(1) 0.08(1) 0.049(9) 0.03(1) 0.029(7) 0.01(1) C
O3 0.056(7) 0.08(1) 0.029(6) -0.003(7) 0.009(5) -0.017(6) O
C9 0.08(1) 0.08(1) 0.03(1) 0.02(1) 0.008(9) -0.01(1) C
C10 0.06(1) 0.09(2) 0.06(1) 0.02(1) 0.00(1) -0.03(1) C
O4 0.063(8) 0.08(1) 0.055(7) -0.013(7) 0.017(6) -0.014(7) O
C11 0.09(1) 0.09(2) 0.08(1) -0.04(1) 0.03(1) -0.03(1) C
C12 0.18(3) 0.04(1) 0.15(2) -0.03(2) 0.02(2) 0.03(1) C
O5 0.21(2) 0.10(1) 0.07(1) -0.08(1) 0.03(1) -0.01(1) O
C14 0.20(2) 0.04(1) 0.07(1) -0.02(2) 0.05(1) -0.01(1) C
O6 0.11(1) 0.09(1) 0.039(8) -0.00(1) 0.006(7) -0.000(8) O
C15 0.11(2) 0.14(2) 0.04(1) 0.02(2) 0.02(1) 0.01(1) C
C16 0.08(1) 0.11(2) 0.04(1) 0.00(1) 0.017(8) 0.01(1) C
O7 0.075(8) 0.09(1) 0.045(6) 0.015(8) 0.025(5) -0.006(7) O
C17 0.06(1) 0.07(1) 0.08(1) 0.00(1) 0.035(8) -0.02(1) C
C18 0.05(1) 0.07(2) 0.11(1) 0.01(1) 0.034(9) 0.01(1) C
O8 0.033(6) 0.09(1) 0.081(7) 0.018(6) 0.028(5) 0.011(8) O
C19 0.05(1) 0.07(1) 0.08(1) 0.01(1) 0.032(8) 0.01(1) C
O9 0.043(7) 0.10(1) 0.08(1) 0.023(8) 0.003(7) -0.008(9) O
C20 0.042(9) 0.03(1) 0.06(1) 0.001(8) 0.017(7) -0.007(9) C
C21 0.033(9) 0.07(1) 0.037(9) 0.006(9) 0.010(6) -0.009(9) C
C22 0.06(1) 0.06(1) 0.024(9) -0.01(1) 0.009(7) -0.008(9) C
N2 0.038(7) 0.05(1) 0.044(7) 0.001(7) 0.013(5) 0.003(7) N
C23 0.06(1) 0.05(1) 0.05(1) -0.00(1) 0.013(8) -0.01(1) C
C24 0.05(1) 0.08(1) 0.04(1) 0.01(1) -0.01(1) -0.01(1) C
CL 0.081(3) 0.067(4) 0.043(3) 0.004(3) 0.012(2) 0.005(3) Cl
O10 0.22(2) 0.14(2) 0.13(1) -0.07(1) 0.07(1) 0.04(1) O
O11 0.19(2) 0.12(2) 0.044(9) 0.01(1) 0.00(1) -0.02(1) O
O12 0.12(1) 0.06(1) 0.087(9) 0.000(8) 0.046(7) -0.011(8) O
O13 0.09(1) 0.21(2) 0.11(1) 0.07(1) 0.01(1) 0.01(1) O

loop_
_atom_site_label
_atom_site_fract_x
_atom_site_fract_y
_atom_site_fract_z
_atom_site_U_iso_or_equiv
_atom_site_occupancy
_atom_site_thermal_displace_type
_atom_site_calc_flag
_atom_site_calc_attached_atom
_atom_site_type_symbol
AG -0.14191(5) 0.4725(2) 0.00031(8) 0.0559(7) 1.000 Uani ? ? Ag
N1 -0.1940(4) 0.559(1) 0.0163(7) 0.046(8) 1.000 Uani ? ? N
C1 -0.2341(5) 0.543(2) -0.0386(9) 0.05(1) 1.000 Uani ? ? C
C2 -0.2698(5) 0.575(2) -0.0296(9) 0.04(1) 1.000 Uani ? ? C
C3 -0.2653(5) 0.626(2) 0.0404(9) 0.038(9) 1.000 Uani ? ? C
C4 -0.2248(5) 0.643(2) 0.0956(9) 0.04(1) 1.000 Uani ? ? C
C5 -0.1901(5) 0.607(2) 0.0825(9) 0.04(1) 1.000 Uani ? ? C
C6 -0.3046(6) 0.659(2) 0.050(1) 0.05(1) 1.000 Uani ? ? C
O1 -0.3409(4) 0.641(2) -0.0005(7) 0.063(9) 1.000 Uani ? ? O
O2 -0.2977(3) 0.704(1) 0.1169(6) 0.049(7) 1.000 Uani ? ? O
C7 -0.3360(6) 0.739(2) 0.127(1) 0.07(1) 1.000 Uani ? ? C
C8 -0.3233(6) 0.833(2) 0.188(1) 0.06(1) 1.000 Uani ? ? C
O3 -0.3095(4) 0.938(1) 0.1637(6) 0.051(7) 1.000 Uani ? ? O
C9 -0.2984(6) 1.031(2) 0.219(1) 0.06(1) 1.000 Uani ? ? C
C10 -0.2803(7) 1.134(2) 0.193(1) 0.07(1) 1.000 Uani ? ? C
O4 -0.3112(4) 1.177(1) 0.1204(7) 0.065(8) 1.000 Uani ? ? O
C11 -0.2996(7) 1.295(2) 0.096(1) 0.09(2) 1.000 Uani ? ? C
C12 -0.329(1) 1.325(2) 0.022(2) 0.10(2) 1.000 Uani ? ? C
O5 -0.3294(7) 1.241(2) -0.0335(9) 0.11(1) 1.000 Uani ? ? O
C13 -0.367(1) 1.298(4) -0.106(2) 0.09(1) 0.600 Uiso ? ? C
C14 -0.368(1) 1.241(2) -0.169(1) 0.09(2) 1.000 Uani ? ? C
O6 -0.3805(5) 1.114(2) -0.1745(7) 0.07(1) 1.000 Uani ? ? O
C15 -0.4221(8) 1.089(3) -0.229(1) 0.08(2) 1.000 Uani ? ? C
C16 -0.4318(7) 0.960(2) -0.240(1) 0.07(1) 1.000 Uani ? ? C
O7 -0.4319(4) 0.911(1) -0.1711(7) 0.067(8) 1.000 Uani ? ? O
C17 -0.4352(6) 0.781(2) -0.172(1) 0.07(1) 1.000 Uani ? ? C
C18 -0.4327(6) 0.742(2) -0.097(1) 0.07(1) 1.000 Uani ? ? C
O8 -0.4718(3) 0.771(1) -0.0895(7) 0.062(8) 1.000 Uani ? ? O
C19 -0.4681(6) 0.795(2) -0.018(1) 0.06(1) 1.000 Uani ? ? C
O9 -0.4348(4) 0.795(1) 0.0371(8) 0.072(9) 1.000 Uani ? ? O
C20 -0.5100(5) 0.828(2) -0.017(1) 0.04(1) 1.000 Uani ? ? C
C21 -0.5488(5) 0.810(2) -0.0771(9) 0.04(1) 1.000 Uani ? ? C
C22 -0.5852(6) 0.849(2) -0.0711(9) 0.04(1) 1.000 Uani ? ? C
N2 -0.5850(4) 0.902(1) -0.0084(8) 0.045(8) 1.000 Uani ? ? N
C23 -0.5466(6) 0.916(2) 0.050(1) 0.05(1) 1.000 Uani ? ? C
C24 -0.5090(6) 0.878(2) 0.048(1) 0.06(1) 1.000 Uani ? ? C
CL 0.1506(2) 0.0985(5) -0.2553(3) 0.062(3) 1.000 Uani ? ? Cl
O10 0.1347(7) 0.037(2) -0.212(1) 0.16(1) 1.000 Uani ? ? O
O11 0.1327(7) 0.069(2) -0.3340(9) 0.10(1) 1.000 Uani ? ? O
O12 0.1425(5) 0.224(1) -0.2502(8) 0.085(9) 1.000 Uani ? ? O
O13 0.1966(5) 0.088(2) -0.224(1) 0.13(1) 1.000 Uani ? ? O
C13a -0.328(1) 1.256(5) -0.114(2) 0.05(1) 0.400 Uiso ? ? C
H1 -0.2374 0.5086 -0.0858 0.0708 1.000 Uiso calc C1 H
H2 -0.2975 0.5639 -0.0699 0.0648 1.000 Uiso calc C2 H
H3 -0.2207 0.6790 0.1429 0.0555 1.000 Uiso calc C4 H
H4 -0.1621 0.6180 0.1221 0.0612 1.000 Uiso calc C5 H
H5 -0.3475 0.6694 0.1420 0.0836 1.000 Uiso calc C7 H
H6 -0.3571 0.7718 0.0812 0.0836 1.000 Uiso calc C7 H
H7 -0.3006 0.8016 0.2326 0.0816 1.000 Uiso calc C8 H
H8 -0.3472 0.8519 0.1986 0.0816 1.000 Uiso calc C8 H
H9 -0.2777 1.0013 0.2663 0.0912 1.000 Uiso calc C9 H
H10 -0.3233 1.0576 0.2248 0.0912 1.000 Uiso calc C9 H
H11 -0.2552 1.1072 0.1881 0.1012 1.000 Uiso calc C10 H
H12 -0.2731 1.1987 0.2291 0.1012 1.000 Uiso calc C10 H
H13 -0.2717 1.2884 0.0977 0.1151 1.000 Uiso calc C11 H
H14 -0.2997 1.3576 0.1305 0.1151 1.000 Uiso calc C11 H
H15 -0.3221 1.4036 0.0101 0.1818 1.000 Uiso calc C12 H
H16 -0.3570 1.3264 0.0213 0.1818 1.000 Uiso calc C12 H
H17 -0.4250 1.1233 -0.2767 0.1270 1.000 Uiso calc C15 H
H18 -0.4421 1.1275 -0.2140 0.1270 1.000 Uiso calc C15 H
H19 -0.4107 0.9193 -0.2514 0.1008 1.000 Uiso calc C16 H
H20 -0.4593 0.9486 -0.2811 0.1008 1.000 Uiso calc C16 H
H21 -0.4123 0.7451 -0.1807 0.0925 1.000 Uiso calc C17 H
H22 -0.4619 0.7557 -0.2114 0.0925 1.000 Uiso calc C17 H
H23 -0.4093 0.7827 -0.0579 0.1006 1.000 Uiso calc C18 H
H24 -0.4281 0.6557 -0.0916 0.1006 1.000 Uiso calc C18 H
H25 -0.5506 0.7723 -0.1225 0.0618 1.000 Uiso calc C21 H
H26 -0.6120 0.8370 -0.1135 0.0660 1.000 Uiso calc C22 H
H27 -0.5454 0.9539 0.0952 0.0743 1.000 Uiso calc C23 H
H28 -0.4825 0.8871 0.0922 0.0875 1.000 Uiso calc C24 H

loop_
_atom_type_symbol
_atom_type_scat_dispersion_real
_atom_type_scat_dispersion_imag
_atom_type_scat_source
C 0.002 0.002 International_Tables_Vol_IV_Table_2.3.1
H 0.000 0.000 International_Tables_Vol_IV_Table_2.3.1
Ag -1.085 1.101 International_Tables_Vol_IV_Table_2.3.1
Cl 0.132 0.159 International_Tables_Vol_IV_Table_2.3.1
N 0.004 0.003 International_Tables_Vol_IV_Table_2.3.1
O 0.008 0.006 International_Tables_Vol_IV_Table_2.3.1

loop_
_geom_angle_atom_site_label_1
_geom_angle_atom_site_label_2
_geom_angle_atom_site_label_3
_geom_angle
_geom_angle_site_symmetry_3
N1 AG N2 173.6(6) 5_545
AG N1 C1 117(1) .
AG N1 C5 123(1) .
C1 N1 C5 117(1) .
N1 C1 C2 123(1) .
C1 C2 C3 118(1) .
C2 C3 C4 118(1) .
C2 C3 C6 118(1) .
C4 C3 C6 123(1) .
C3 C4 C5 119(1) .
N1 C5 C4 122(1) .
C3 C6 O1 122(2) .
C3 C6 O2 114(1) .
O1 C6 O2 123(2) .
C6 O2 C7 115(1) .
O2 C7 C8 107(1) .
C7 C8 O3 109(1) .
C8 O3 C9 111(1) .
O3 C9 C10 107(1) .
C9 C10 O4 109(1) .
C10 O4 C11 114(1) .
O4 C11 C12 110(2) .
C11 C12 O5 113(2) .
C12 O5 C13 99(2) .
C12 O5 C13a 134(2) .
C13 O5 C13a 56(2) .
O5 C13 C14 108(3) .
O5 C13 C13a 62(2) .
C14 C13 C13a 56(2) .
C13 C14 O6 113(2) .
C13 C14 C13a 66(2) .
O6 C14 C13a 110(3) .
C14 O6 C15 114(2) .
O6 C15 C16 113(2) .
C15 C16 O7 108(2) .
C16 O7 C17 112(1) .
O7 C17 C18 107(1) .
C17 C18 O8 111(1) .
C18 O8 C19 116(1) .
O8 C19 O9 124(2) .
O8 C19 C20 112(2) .
O9 C19 C20 123(2) .
C19 C20 C21 124(2) .
C19 C20 C24 117(2) .
C21 C20 C24 118(1) .
C20 C21 C22 119(1) .
C21 C22 N2 123(1) .
C22 N2 C23 116(1) .
N2 C23 C24 123(1) .
C20 C24 C23 118(1) .
O10 CL O11 116(1) .
O10 CL O12 107(1) .
O10 CL O13 110(1) .
O11 CL O12 106(1) .
O11 CL O13 109(1) .
O12 CL O13 105(1) .
O5 C13a C13 61(2) .
O5 C13a C14 108(3) .
C13 C13a C14 56(2) .

loop_
_geom_bond_atom_site_label_1
_geom_bond_atom_site_label_2
_geom_bond_distance
_geom_bond_site_symmetry_2
AG N1 2.15(1) .
AG N2 2.17(2) 5_545
N1 C1 1.35(2) .
N1 C5 1.34(2) .
C1 C2 1.35(3) .
C2 C3 1.40(3) .
C3 C4 1.36(2) .
C3 C6 1.48(3) .
C4 C5 1.37(2) .
C6 O1 1.23(2) .
C6 O2 1.31(2) .
O2 C7 1.46(2) .
C7 C8 1.47(3) .
C8 O3 1.40(3) .
O3 C9 1.40(3) .
C9 C10 1.47(3) .
C10 O4 1.43(3) .
O4 C11 1.47(3) .
C11 C12 1.40(4) .
C12 O5 1.41(4) .
O5 C13 1.58(5) .
O5 C13a 1.58(5) .
C13 C14 1.35(5) .
C13 C13a 1.48(6) .
C14 O6 1.44(3) .
C14 C13a 1.35(6) .
O6 C15 1.40(3) .
C15 C16 1.44(4) .
C16 O7 1.44(3) .
O7 C17 1.43(3) .
C17 C18 1.48(3) .
C18 O8 1.45(2) .
O8 C19 1.35(3) .
C19 O9 1.19(3) .
C19 C20 1.49(3) .
C20 C21 1.36(3) .
C20 C24 1.37(3) .
C21 C22 1.37(3) .
C22 N2 1.34(2) .
N2 C23 1.33(2) .
C23 C24 1.37(3) .
CL O10 1.36(2) .
CL O11 1.42(2) .
CL O12 1.40(2) .
CL O13 1.44(2) .
